data_4348694
loop_
_publ_author_name
'Be\,sli, Serap'
'Mutlu Balc\?i, Ceylan'
'Cant\"urk, Hakan'
'Do\(gan, Semih'
'Yuksel, Fatma'
'Allen, Christopher W.'

_publ_section_title
;
 Unexpected Ring Expansion of a Four-Membered Cyclophosphazane.
;
_journal_issue 16
_journal_name_full 'Inorganic chemistry'
_journal_page_first 7832
_journal_page_last 7834
_journal_paper_doi 10.1021/acs.inorgchem.6b01533
_journal_volume 55
_journal_year 2016
_chemical_formula_sum 'C24 H36 Cl6 N8 O2 P6'
_chemical_formula_weight 867.13
_space_group_crystal_system triclinic
_space_group_IT_number 2
_space_group_name_Hall '-P 1'
_space_group_name_H-M_alt 'P -1'
_atom_sites_solution_hydrogens geom
_cell_angle_alpha 82.884(2)
_cell_angle_beta 78.4340(18)
_cell_angle_gamma 87.426(2)
_cell_formula_units_Z 2
_cell_length_a 11.2331(4)
_cell_length_b 13.1126(5)
_cell_length_c 13.3237(5)
_cell_measurement_reflns_used 9331
_cell_measurement_temperature 173.(2)
_cell_measurement_theta_max 28.0080
_cell_measurement_theta_min 2.1796
_cell_volume 1907.45(12)
_computing_cell_refinement 'SAINT V8.34A (Bruker AXS Inc., 2013)'
_computing_data_collection 'Bruker APEX2'
_computing_data_reduction 'SAINT V8.34A (Bruker AXS Inc., 2013)'
_computing_molecular_graphics 'Bruker SHELXTL'
_computing_publication_material 'Bruker SHELXTL'
_computing_structure_refinement 'SHELXL-2014 (Sheldrick, 2014)'
_computing_structure_solution 'SHELXS-97 (Sheldrick, 2008)'
_diffrn_ambient_temperature 173.(2)
_diffrn_detector_area_resol_mean 8.3333
_diffrn_measured_fraction_theta_full 0.994
_diffrn_measured_fraction_theta_max 0.994
_diffrn_measurement_device_type 'Bruker APEX-II CCD'
_diffrn_measurement_method '\f and \w scans'
_diffrn_radiation_monochromator multilayer
_diffrn_radiation_type MoK\a
_diffrn_radiation_wavelength 0.71073
_diffrn_reflns_av_R_equivalents 0.0643
_diffrn_reflns_av_unetI/netI 0.0629
_diffrn_reflns_limit_h_max 14
_diffrn_reflns_limit_h_min -14
_diffrn_reflns_limit_k_max 17
_diffrn_reflns_limit_k_min -17
_diffrn_reflns_limit_l_max 17
_diffrn_reflns_limit_l_min -17
_diffrn_reflns_number 34817
_diffrn_reflns_theta_full 28.36
_diffrn_reflns_theta_max 28.36
_diffrn_reflns_theta_min 1.56
_diffrn_source ImuS
_exptl_absorpt_coefficient_mu 0.739
_exptl_absorpt_correction_T_max 0.92
_exptl_absorpt_correction_T_min 0.59
_exptl_absorpt_correction_type multi-scan
_exptl_absorpt_process_details 'SADABS V2014/2 (Bruker AXS Inc.)'
_exptl_crystal_colour colourless
_exptl_crystal_density_diffrn 1.510
_exptl_crystal_density_method 'not measured'
_exptl_crystal_description block
_exptl_crystal_F_000 888
_exptl_crystal_size_max 0.267
_exptl_crystal_size_mid 0.242
_exptl_crystal_size_min 0.122
_refine_diff_density_max 0.580
_refine_diff_density_min -0.547
_refine_ls_extinction_method none
_refine_ls_goodness_of_fit_ref 1.019
_refine_ls_hydrogen_treatment constr
_refine_ls_matrix_type full
_refine_ls_number_parameters 425
_refine_ls_number_reflns 9487
_refine_ls_number_restraints 2
_refine_ls_restrained_S_all 1.019
_refine_ls_R_factor_all 0.0700
_refine_ls_R_factor_gt 0.0458
_refine_ls_shift/su_max 0.001
_refine_ls_shift/su_mean 0.000
_refine_ls_structure_factor_coef Fsqd
_refine_ls_weighting_details 'w=1/[\s^2^(Fo^2^)+(0.0372P)^2^+1.4750P] where P=(Fo^2^+2Fc^2^)/3'
_refine_ls_weighting_scheme calc
_refine_ls_wR_factor_gt 0.1065
_refine_ls_wR_factor_ref 0.1205
_reflns_number_gt 6926
_reflns_number_total 9487
_reflns_threshold_expression 'I > 2\s(I)'
_cod_data_source_file ic6b01533_si_001.cif
_cod_data_source_block I
_cod_database_code 4348694

loop_
_space_group_symop_operation_xyz
'x, y, z'
'-x, -y, -z'

loop_
_atom_site_type_symbol
_atom_site_label
_atom_site_fract_x
_atom_site_fract_y
_atom_site_fract_z
_atom_site_U_iso_or_equiv
_atom_site_adp_type
_atom_site_calc_flag
_atom_site_refinement_flags_adp
_atom_site_refinement_flags_occupancy
_atom_site_refinement_flags_posn
_atom_site_occupancy
_atom_site_disorder_assembly
_atom_site_disorder_group
P P1 0.60737(6) 0.07237(5) 0.61915(6) 0.03215(16) Uani d . . . 1.0 . .
P P2 0.41112(6) 0.20206(6) 0.61295(7) 0.0439(2) Uani d . . . 1.0 . .
P P3 0.59654(5) 0.25580(5) 0.70435(5) 0.02582(14) Uani d . . . 1.0 . .
P P4 0.79955(6) 0.38445(5) 0.70291(5) 0.02543(14) Uani d . . . 1.0 . .
P P5 0.69822(6) 0.51259(5) 0.84246(5) 0.03073(15) Uani d . . . 1.0 . .
P P6 0.68134(6) 0.30525(5) 0.88169(5) 0.03002(15) Uani d . . . 1.0 . .
N N1 0.4830(2) 0.1011(2) 0.5830(2) 0.0555(8) Uani d . . . 1.0 . .
N N2 0.47063(18) 0.27997(17) 0.66743(17) 0.0332(5) Uani d . . . 1.0 . .
N N3 0.65698(18) 0.14555(16) 0.68437(17) 0.0304(5) Uani d . . . 1.0 . .
N N4 0.7777(2) 0.49934(16) 0.73286(16) 0.0320(5) Uani d . . . 1.0 . .
N N5 0.6535(2) 0.41615(18) 0.92076(16) 0.0394(5) Uani d . . . 1.0 . .
N N6 0.80069(18) 0.29651(15) 0.79594(15) 0.0276(4) Uani d . . . 1.0 . .
N N7 0.69123(18) 0.34991(15) 0.64526(15) 0.0266(4) Uani d . . . 1.0 . .
N N8 0.57037(18) 0.26791(16) 0.83059(15) 0.0291(4) Uani d . . . 1.0 . .
O O1 0.92199(15) 0.39102(13) 0.62150(13) 0.0302(4) Uani d . . . 1.0 . .
O O2 0.67828(18) 0.22220(15) 0.97714(13) 0.0396(5) Uani d . . . 1.0 . .
Cl Cl1 0.73258(6) 0.04749(5) 0.49521(5) 0.03821(16) Uani d . . . 1.0 . .
Cl Cl2 0.59727(8) -0.06904(6) 0.69521(7) 0.0585(2) Uani d . . . 1.0 . .
Cl Cl3 0.24868(7) 0.16307(8) 0.69875(10) 0.0791(3) Uani d . . . 1.0 . .
Cl Cl4 0.36336(10) 0.27688(9) 0.48714(8) 0.0804(3) Uani d . . . 1.0 . .
Cl Cl5 0.78944(8) 0.60060(6) 0.91275(6) 0.0506(2) Uani d . . . 1.0 . .
Cl Cl6 0.55594(7) 0.60580(8) 0.82464(7) 0.0611(2) Uani d . . . 1.0 . .
C C1 0.9718(2) 0.31344(19) 0.56018(18) 0.0265(5) Uani d . . . 1.0 . .
C C2 1.0320(2) 0.3470(2) 0.46229(19) 0.0301(5) Uani d . . . 1.0 . .
H H2 1.0378 0.4184 0.4388 0.036 Uiso calc U . R 1.0 . .
C C3 1.0843(2) 0.2745(2) 0.3984(2) 0.0353(6) Uani d . . . 1.0 . .
H H3 1.126 0.2962 0.3303 0.042 Uiso calc U . R 1.0 . .
C C4 1.0759(2) 0.1708(2) 0.4332(2) 0.0368(6) Uani d . . . 1.0 . .
H H4 1.1117 0.1214 0.3892 0.044 Uiso calc U . R 1.0 . .
C C5 1.0158(2) 0.1397(2) 0.5317(2) 0.0366(6) Uani d . . . 1.0 . .
H H5 1.0103 0.0683 0.5554 0.044 Uiso calc U . R 1.0 . .
C C6 0.9629(2) 0.2106(2) 0.5969(2) 0.0335(6) Uani d . . . 1.0 . .
H H6 0.9216 0.1889 0.6652 0.04 Uiso calc U . R 1.0 . .
C C7 0.7347(2) 0.2252(2) 1.06148(19) 0.0335(6) Uani d . . . 1.0 . .
C C8 0.8403(3) 0.2754(3) 1.0546(2) 0.0520(8) Uani d . . . 1.0 . .
H H8 0.878 0.3139 0.992 0.062 Uiso calc U . R 1.0 . .
C C9 0.8909(3) 0.2683(3) 1.1424(3) 0.0576(9) Uani d . . . 1.0 . .
H H9 0.9636 0.3036 1.14 0.069 Uiso calc U . R 1.0 . .
C C10 0.8387(3) 0.2123(3) 1.2309(3) 0.0574(9) Uani d . . . 1.0 . .
H H10 0.8754 0.2072 1.2897 0.069 Uiso calc U . R 1.0 . .
C C11 0.7321(4) 0.1627(3) 1.2356(3) 0.0695(11) Uani d . . . 1.0 . .
H H11 0.6945 0.1239 1.298 0.083 Uiso calc U . R 1.0 . .
C C12 0.6797(3) 0.1693(3) 1.1499(2) 0.0529(8) Uani d . . . 1.0 . .
H H12 0.6061 0.1352 1.1526 0.064 Uiso calc U . R 1.0 . .
C C13 0.6693(2) 0.4124(2) 0.54900(19) 0.0337(6) Uani d . . . 1.0 . .
H H13A 0.7217 0.4733 0.5347 0.04 Uiso calc U . R 1.0 . .
H H13B 0.5837 0.4373 0.56 0.04 Uiso calc U . R 1.0 . .
C C14 0.6947(2) 0.3532(2) 0.45594(19) 0.0342(6) Uani d . . . 1.0 . .
H H14A 0.6353 0.2974 0.4663 0.041 Uiso calc U . R 1.0 . .
H H14B 0.7769 0.3212 0.4496 0.041 Uiso calc U . R 1.0 . .
C C15 0.6866(2) 0.4223(2) 0.3560(2) 0.0385(6) Uani d . . . 1.0 . .
H H15A 0.6735 0.3788 0.3037 0.046 Uiso calc U . R 1.0 . .
H H15B 0.6151 0.4692 0.3693 0.046 Uiso calc U . R 1.0 . .
C C16 0.7991(2) 0.4862(2) 0.3123(2) 0.0402(7) Uani d . . . 1.0 . .
H H16A 0.8096 0.5328 0.3628 0.048 Uiso calc U . R 1.0 . .
H H16B 0.8714 0.4397 0.3026 0.048 Uiso calc U . R 1.0 . .
C C17 0.7922(3) 0.5495(3) 0.2103(2) 0.0466(7) Uani d . . . 1.0 . .
H H17A 0.7764 0.5031 0.1614 0.056 Uiso calc U . R 1.0 . .
H H17B 0.7227 0.5987 0.2212 0.056 Uiso calc U . R 1.0 . .
C C18 0.9061(3) 0.6083(3) 0.1627(3) 0.0568(9) Uani d . . . 1.0 . .
H H18A 0.9258 0.6508 0.2124 0.085 Uiso calc U . R 1.0 . .
H H18B 0.8929 0.6525 0.1008 0.085 Uiso calc U . R 1.0 . .
H H18C 0.9735 0.5598 0.1438 0.085 Uiso calc U . R 1.0 . .
C C19 0.4462(2) 0.2541(2) 0.8957(2) 0.0376(6) Uani d . . . 1.0 . .
H H19A 0.3859 0.2855 0.8556 0.045 Uiso calc U . R 1.0 . .
H H19B 0.4403 0.2913 0.9568 0.045 Uiso calc U . R 1.0 . .
C C20 0.4142(3) 0.1431(2) 0.9318(3) 0.0468(7) Uani d . . . 1.0 . .
H H20A 0.4761 0.1097 0.9692 0.056 Uiso calc U . R 1.0 . .
H H20B 0.4134 0.1061 0.8716 0.056 Uiso calc U . R 1.0 . .
C C23A 0.1143(19) 0.014(3) 1.105(3) 0.121(5) Uani d . P D 0.439(7) A 1
H H23A 0.0536 0.0616 1.0789 0.145 Uiso calc U P R 0.439(7) A 1
H H23B 0.0916 -0.057 1.1006 0.145 Uiso calc U P R 0.439(7) A 1
C C24A 0.1114(10) 0.0238(10) 1.1901(12) 0.106(3) Uani d . P D 0.439(7) A 1
H H24A 0.1641 -0.0286 1.2191 0.158 Uiso calc U P R 0.439(7) A 1
H H24B 0.0278 0.0162 1.229 0.158 Uiso calc U P R 0.439(7) A 1
H H24C 0.14 0.0923 1.1948 0.158 Uiso calc U P R 0.439(7) A 1
C C23B 0.1167(15) 0.0513(18) 1.109(2) 0.121(5) Uani d . P D 0.561(7) A 2
H H23C 0.0656 0.1001 1.0723 0.145 Uiso calc U P R 0.561(7) A 2
H H23D 0.1291 0.0809 1.1707 0.145 Uiso calc U P R 0.561(7) A 2
C C24B 0.0515(7) -0.0520(7) 1.1420(8) 0.106(3) Uani d . P D 0.561(7) A 2
H H24D 0.03 -0.077 1.0818 0.158 Uiso calc U P R 0.561(7) A 2
H H24E -0.0226 -0.0423 1.1934 0.158 Uiso calc U P R 0.561(7) A 2
H H24F 0.1055 -0.1024 1.172 0.158 Uiso calc U P R 0.561(7) A 2
C C21 0.2879(3) 0.1381(3) 1.0037(3) 0.0635(10) Uani d . . . 1.0 . .
H H21A 0.2924 0.1714 1.0655 0.076 Uiso calc U . R 1.0 . .
H H21B 0.2294 0.1787 0.9676 0.076 Uiso calc U . R 1.0 . .
C C22 0.2405(4) 0.0356(3) 1.0375(4) 0.0882(14) Uani d . . D 1.0 . .
H H22A 0.2999 -0.0024 1.0746 0.106 Uiso calc U . R 1.0 A 1
H H22B 0.2431 0.0025 0.9742 0.106 Uiso calc U . R 1.0 A 1

loop_
_atom_site_aniso_label
_atom_site_aniso_U_11
_atom_site_aniso_U_22
_atom_site_aniso_U_33
_atom_site_aniso_U_12
_atom_site_aniso_U_13
_atom_site_aniso_U_23
P1 0.0225(3) 0.0308(3) 0.0461(4) -0.0009(2) -0.0072(3) -0.0155(3)
P2 0.0235(3) 0.0548(5) 0.0638(5) 0.0086(3) -0.0196(3) -0.0323(4)
P3 0.0231(3) 0.0287(3) 0.0283(3) 0.0004(2) -0.0079(3) -0.0091(3)
P4 0.0289(3) 0.0265(3) 0.0214(3) -0.0048(2) -0.0033(2) -0.0061(2)
P5 0.0349(3) 0.0328(3) 0.0254(3) -0.0050(3) -0.0027(3) -0.0105(3)
P6 0.0359(3) 0.0340(3) 0.0206(3) -0.0100(3) -0.0042(3) -0.0038(3)
N1 0.0302(12) 0.0584(16) 0.094(2) 0.0091(11) -0.0276(14) -0.0503(16)
N2 0.0264(10) 0.0373(12) 0.0409(13) 0.0067(9) -0.0131(10) -0.0159(10)
N3 0.0250(10) 0.0292(11) 0.0409(12) 0.0005(8) -0.0120(9) -0.0103(9)
N4 0.0416(12) 0.0270(11) 0.0260(11) -0.0071(9) 0.0013(9) -0.0088(9)
N5 0.0517(14) 0.0407(13) 0.0240(11) -0.0127(11) 0.0037(10) -0.0114(10)
N6 0.0291(10) 0.0314(11) 0.0236(10) -0.0051(8) -0.0064(9) -0.0042(8)
N7 0.0312(10) 0.0291(10) 0.0210(10) -0.0013(8) -0.0077(8) -0.0042(8)
N8 0.0274(10) 0.0339(11) 0.0257(11) -0.0054(8) -0.0019(9) -0.0065(9)
O1 0.0310(9) 0.0292(9) 0.0290(9) -0.0056(7) 0.0009(7) -0.0072(7)
O2 0.0515(11) 0.0443(11) 0.0245(9) -0.0196(9) -0.0112(9) 0.0028(8)
Cl1 0.0359(3) 0.0446(4) 0.0365(4) 0.0048(3) -0.0085(3) -0.0139(3)
Cl2 0.0600(5) 0.0343(4) 0.0722(6) -0.0159(3) 0.0116(4) -0.0063(4)
Cl3 0.0235(4) 0.0947(7) 0.1270(9) -0.0061(4) -0.0069(5) -0.0548(7)
Cl4 0.0793(6) 0.1016(8) 0.0848(7) 0.0320(6) -0.0618(6) -0.0437(6)
Cl5 0.0598(5) 0.0524(4) 0.0440(4) -0.0177(4) -0.0049(4) -0.0255(3)
Cl6 0.0468(4) 0.0801(6) 0.0516(5) 0.0197(4) -0.0038(4) -0.0063(4)
C1 0.0218(11) 0.0326(12) 0.0269(12) -0.0004(9) -0.0060(10) -0.0087(10)
C2 0.0266(12) 0.0325(13) 0.0306(13) -0.0010(10) -0.0048(10) -0.0028(11)
C3 0.0283(13) 0.0463(16) 0.0296(14) 0.0014(11) -0.0003(11) -0.0074(12)
C4 0.0268(13) 0.0403(15) 0.0457(17) 0.0051(11) -0.0070(12) -0.0168(13)
C5 0.0309(13) 0.0303(13) 0.0480(17) 0.0004(10) -0.0053(12) -0.0066(12)
C6 0.0313(13) 0.0335(13) 0.0339(14) -0.0013(10) -0.0026(11) -0.0029(11)
C7 0.0380(14) 0.0410(15) 0.0222(12) -0.0034(11) -0.0075(11) -0.0031(11)
C8 0.0447(17) 0.075(2) 0.0370(17) -0.0203(16) -0.0074(14) -0.0019(16)
C9 0.0420(17) 0.079(2) 0.057(2) -0.0099(17) -0.0175(16) -0.0130(19)
C10 0.064(2) 0.074(2) 0.0421(19) 0.0097(18) -0.0260(17) -0.0132(17)
C11 0.081(3) 0.096(3) 0.0320(18) -0.021(2) -0.0172(18) 0.0094(18)
C12 0.0576(19) 0.071(2) 0.0301(15) -0.0221(17) -0.0107(14) 0.0067(15)
C13 0.0405(14) 0.0367(14) 0.0242(13) 0.0051(11) -0.0087(11) -0.0035(11)
C14 0.0354(14) 0.0425(15) 0.0265(13) 0.0031(11) -0.0091(11) -0.0078(11)
C15 0.0348(14) 0.0564(18) 0.0262(13) 0.0066(12) -0.0104(11) -0.0072(12)
C16 0.0381(15) 0.0535(18) 0.0304(14) 0.0071(13) -0.0116(12) -0.0060(13)
C17 0.0418(16) 0.061(2) 0.0355(16) 0.0084(14) -0.0110(13) 0.0011(14)
C18 0.0526(19) 0.068(2) 0.0460(19) -0.0019(16) -0.0083(16) 0.0060(17)
C19 0.0297(13) 0.0437(15) 0.0363(15) 0.0009(11) 0.0011(11) -0.0055(12)
C20 0.0334(15) 0.0458(17) 0.0567(19) -0.0097(13) -0.0009(14) 0.0019(15)
C23A 0.068(3) 0.139(19) 0.116(5) -0.004(6) 0.030(3) 0.063(9)
C24A 0.066(4) 0.095(6) 0.131(7) -0.007(3) 0.011(4) 0.036(5)
C23B 0.068(3) 0.139(19) 0.116(5) -0.004(6) 0.030(3) 0.063(9)
C24B 0.066(4) 0.095(6) 0.131(7) -0.007(3) 0.011(4) 0.036(5)
C21 0.0409(17) 0.067(2) 0.072(3) -0.0073(16) 0.0097(17) -0.0011(19)
C22 0.068(3) 0.082(3) 0.098(3) -0.018(2) 0.020(2) 0.003(3)

loop_
_atom_type_symbol
_atom_type_description
_atom_type_scat_dispersion_real
_atom_type_scat_dispersion_imag
_atom_type_scat_source
C C 0.0033 0.0016 'International Tables Vol C Tables 4.2.6.8 and 6.1.1.4'
H H 0.0000 0.0000 'International Tables Vol C Tables 4.2.6.8 and 6.1.1.4'
N N 0.0061 0.0033 'International Tables Vol C Tables 4.2.6.8 and 6.1.1.4'
O O 0.0106 0.0060 'International Tables Vol C Tables 4.2.6.8 and 6.1.1.4'
P P 0.1023 0.0942 'International Tables Vol C Tables 4.2.6.8 and 6.1.1.4'
Cl Cl 0.1484 0.1585 'International Tables Vol C Tables 4.2.6.8 and 6.1.1.4'

loop_
_geom_angle_atom_site_label_1
_geom_angle_atom_site_label_2
_geom_angle_atom_site_label_3
_geom_angle
N3 P1 N1 119.07(12)
N3 P1 Cl1 110.37(9)
N1 P1 Cl1 108.11(11)
N3 P1 Cl2 108.70(9)
N1 P1 Cl2 109.01(12)
Cl1 P1 Cl2 99.86(4)
N2 P2 N1 119.42(12)
N2 P2 Cl4 108.59(10)
N1 P2 Cl4 108.60(12)
N2 P2 Cl3 109.09(10)
N1 P2 Cl3 108.44(12)
Cl4 P2 Cl3 101.17(6)
N2 P3 N3 115.55(11)
N2 P3 N8 106.69(11)
N3 P3 N8 109.98(11)
N2 P3 N7 106.88(11)
N3 P3 N7 110.68(11)
N8 P3 N7 106.60(10)
O1 P4 N6 113.42(10)
O1 P4 N4 103.41(10)
N6 P4 N4 116.10(11)
O1 P4 N7 107.92(10)
N6 P4 N7 104.14(10)
N4 P4 N7 111.80(11)
N5 P5 N4 120.59(12)
N5 P5 Cl6 109.40(10)
N4 P5 Cl6 108.88(9)
N5 P5 Cl5 107.75(9)
N4 P5 Cl5 108.00(9)
Cl6 P5 Cl5 100.29(5)
O2 P6 N6 112.59(11)
O2 P6 N5 109.16(11)
N6 P6 N5 115.45(11)
O2 P6 N8 101.74(10)
N6 P6 N8 104.98(10)
N5 P6 N8 112.03(12)
P2 N1 P1 120.05(15)
P2 N2 P3 122.41(14)
P1 N3 P3 122.64(13)
P5 N4 P4 116.81(13)
P5 N5 P6 117.65(14)
P4 N6 P6 109.98(13)
C13 N7 P4 119.29(16)
C13 N7 P3 120.61(16)
P4 N7 P3 119.58(11)
C19 N8 P6 119.46(17)
C19 N8 P3 121.06(17)
P6 N8 P3 119.28(12)
C1 O1 P4 125.61(15)
C7 O2 P6 127.74(17)
C2 C1 C6 122.1(2)
C2 C1 O1 115.7(2)
C6 C1 O1 122.1(2)
C1 C2 C3 118.5(2)
C1 C2 H2 120.7
C3 C2 H2 120.7
C4 C3 C2 120.5(2)
C4 C3 H3 119.8
C2 C3 H3 119.8
C5 C4 C3 119.7(3)
C5 C4 H4 120.2
C3 C4 H4 120.2
C4 C5 C6 121.0(3)
C4 C5 H5 119.5
C6 C5 H5 119.5
C1 C6 C5 118.2(2)
C1 C6 H6 120.9
C5 C6 H6 120.9
C12 C7 C8 122.2(3)
C12 C7 O2 114.7(2)
C8 C7 O2 123.0(2)
C7 C8 C9 117.7(3)
C7 C8 H8 121.2
C9 C8 H8 121.2
C10 C9 C8 121.3(3)
C10 C9 H9 119.3
C8 C9 H9 119.3
C9 C10 C11 119.7(3)
C9 C10 H10 120.2
C11 C10 H10 120.2
C10 C11 C12 120.1(3)
C10 C11 H11 120.0
C12 C11 H11 120.0
C7 C12 C11 119.1(3)
C7 C12 H12 120.5
C11 C12 H12 120.5
N7 C13 C14 113.1(2)
N7 C13 H13A 109.0
C14 C13 H13A 109.0
N7 C13 H13B 109.0
C14 C13 H13B 109.0
H13A C13 H13B 107.8
C13 C14 C15 112.0(2)
C13 C14 H14A 109.2
C15 C14 H14A 109.2
C13 C14 H14B 109.2
C15 C14 H14B 109.2
H14A C14 H14B 107.9
C16 C15 C14 113.7(2)
C16 C15 H15A 108.8
C14 C15 H15A 108.8
C16 C15 H15B 108.8
C14 C15 H15B 108.8
H15A C15 H15B 107.7
C17 C16 C15 112.8(2)
C17 C16 H16A 109.0
C15 C16 H16A 109.0
C17 C16 H16B 109.0
C15 C16 H16B 109.0
H16A C16 H16B 107.8
C18 C17 C16 113.6(2)
C18 C17 H17A 108.8
C16 C17 H17A 108.8
C18 C17 H17B 108.8
C16 C17 H17B 108.8
H17A C17 H17B 107.7
C17 C18 H18A 109.5
C17 C18 H18B 109.5
H18A C18 H18B 109.5
C17 C18 H18C 109.5
H18A C18 H18C 109.5
H18B C18 H18C 109.5
N8 C19 C20 113.9(2)
N8 C19 H19A 108.8
C20 C19 H19A 108.8
N8 C19 H19B 108.8
C20 C19 H19B 108.8
H19A C19 H19B 107.7
C19 C20 C21 109.5(3)
C19 C20 H20A 109.8
C21 C20 H20A 109.8
C19 C20 H20B 109.8
C21 C20 H20B 109.8
H20A C20 H20B 108.2
C24A C23A C22 112.4(19)
C24A C23A H23A 109.1
C22 C23A H23A 109.1
C24A C23A H23B 109.1
C22 C23A H23B 109.1
H23A C23A H23B 107.9
C23A C24A H24A 109.5
C23A C24A H24B 109.5
H24A C24A H24B 109.5
C23A C24A H24C 109.5
H24A C24A H24C 109.5
H24B C24A H24C 109.5
C22 C23B C24B 110.4(13)
C22 C23B H23C 109.6
C24B C23B H23C 109.6
C22 C23B H23D 109.6
C24B C23B H23D 109.6
H23C C23B H23D 108.1
C23B C24B H24D 109.5
C23B C24B H24E 109.5
H24D C24B H24E 109.5
C23B C24B H24F 109.5
H24D C24B H24F 109.5
H24E C24B H24F 109.5
C22 C21 C20 115.7(3)
C22 C21 H21A 108.4
C20 C21 H21A 108.4
C22 C21 H21B 108.4
C20 C21 H21B 108.4
H21A C21 H21B 107.4
C21 C22 C23A 123.8(13)
C21 C22 C23B 105.5(9)
C21 C22 H22A 106.4
C23A C22 H22A 106.4
C21 C22 H22B 106.4
C23A C22 H22B 106.4
H22A C22 H22B 106.4

loop_
_geom_bond_atom_site_label_1
_geom_bond_atom_site_label_2
_geom_bond_distance
P1 N3 1.561(2)
P1 N1 1.582(2)
P1 Cl1 1.9931(10)
P1 Cl2 1.9964(10)
P2 N2 1.567(2)
P2 N1 1.571(3)
P2 Cl4 1.9915(13)
P2 Cl3 2.0001(12)
P3 N2 1.595(2)
P3 N3 1.599(2)
P3 N8 1.675(2)
P3 N7 1.678(2)
P4 O1 1.5700(18)
P4 N6 1.587(2)
P4 N4 1.602(2)
P4 N7 1.669(2)
P5 N5 1.568(2)
P5 N4 1.577(2)
P5 Cl6 2.0024(11)
P5 Cl5 2.0044(9)
P6 O2 1.5643(18)
P6 N6 1.588(2)
P6 N5 1.601(2)
P6 N8 1.654(2)
N7 C13 1.492(3)
N8 C19 1.492(3)
O1 C1 1.410(3)
O2 C7 1.402(3)
C1 C2 1.372(3)
C1 C6 1.377(3)
C2 C3 1.387(4)
C2 H2 0.95
C3 C4 1.381(4)
C3 H3 0.95
C4 C5 1.371(4)
C4 H4 0.95
C5 C6 1.385(4)
C5 H5 0.95
C6 H6 0.95
C7 C12 1.357(4)
C7 C8 1.364(4)
C8 C9 1.391(4)
C8 H8 0.95
C9 C10 1.349(5)
C9 H9 0.95
C10 C11 1.375(5)
C10 H10 0.95
C11 C12 1.378(4)
C11 H11 0.95
C12 H12 0.95
C13 C14 1.516(4)
C13 H13A 0.99
C13 H13B 0.99
C14 C15 1.531(4)
C14 H14A 0.99
C14 H14B 0.99
C15 C16 1.522(4)
C15 H15A 0.99
C15 H15B 0.99
C16 C17 1.516(4)
C16 H16A 0.99
C16 H16B 0.99
C17 C18 1.508(4)
C17 H17A 0.99
C17 H17B 0.99
C18 H18A 0.98
C18 H18B 0.98
C18 H18C 0.98
C19 C20 1.510(4)
C19 H19A 0.99
C19 H19B 0.99
C20 C21 1.544(4)
C20 H20A 0.99
C20 H20B 0.99
C23A C24A 1.15(3)
C23A C22 1.538(13)
C23A H23A 0.99
C23A H23B 0.99
C24A H24A 0.98
C24A H24B 0.98
C24A H24C 0.98
C23B C22 1.540(11)
C23B C24B 1.54(2)
C23B H23C 0.99
C23B H23D 0.99
C24B H24D 0.98
C24B H24E 0.98
C24B H24F 0.98
C21 C22 1.453(5)
C21 H21A 0.99
C21 H21B 0.99
C22 H22A 0.99
C22 H22B 0.99

loop_
_geom_hbond_atom_site_label_D
_geom_hbond_atom_site_label_H
_geom_hbond_atom_site_label_A
_geom_hbond_site_symmetry_A
_geom_hbond_distance_DH
_geom_hbond_distance_HA
_geom_hbond_distance_DA
_geom_hbond_angle_DHA
C2 H2 O1 2_766 0.95 2.56 3.506(3) 173.6
C6 H6 N6 . 0.95 2.52 3.200(3) 128.5
C12 H12 Cl2 2_657 0.95 2.82 3.576(3) 137.0

loop_
_geom_torsion_atom_site_label_1
_geom_torsion_atom_site_label_2
_geom_torsion_atom_site_label_3
_geom_torsion_atom_site_label_4
_geom_torsion
N2 P2 N1 P1 7.0(3)
Cl4 P2 N1 P1 132.21(19)
Cl3 P2 N1 P1 -118.66(19)
N3 P1 N1 P2 -0.1(3)
Cl1 P1 N1 P2 -126.99(19)
Cl2 P1 N1 P2 125.35(19)
N1 P2 N2 P3 -6.3(3)
Cl4 P2 N2 P3 -131.52(14)
Cl3 P2 N2 P3 119.05(15)
N3 P3 N2 P2 -1.3(2)
N8 P3 N2 P2 -123.88(16)
N7 P3 N2 P2 122.36(16)
N1 P1 N3 P3 -8.1(2)
Cl1 P1 N3 P3 117.80(14)
Cl2 P1 N3 P3 -133.62(13)
N2 P3 N3 P1 8.6(2)
N8 P3 N3 P1 129.44(15)
N7 P3 N3 P1 -113.04(15)
N5 P5 N4 P4 5.3(2)
Cl6 P5 N4 P4 -122.34(13)
Cl5 P5 N4 P4 129.62(12)
O1 P4 N4 P5 -154.62(14)
N6 P4 N4 P5 -29.75(19)
N7 P4 N4 P5 89.52(16)
N4 P5 N5 P6 -5.3(2)
Cl6 P5 N5 P6 122.03(14)
Cl5 P5 N5 P6 -129.80(13)
O2 P6 N5 P5 157.66(14)
N6 P6 N5 P5 29.7(2)
N8 P6 N5 P5 -90.43(17)
O1 P4 N6 P6 172.19(10)
N4 P4 N6 P6 52.62(16)
N7 P4 N6 P6 -70.74(14)
O2 P6 N6 P4 -178.56(10)
N5 P6 N6 P4 -52.28(16)
N8 P6 N6 P4 71.59(14)
O1 P4 N7 C13 -55.5(2)
N6 P4 N7 C13 -176.29(18)
N4 P4 N7 C13 57.6(2)
O1 P4 N7 P3 132.78(13)
N6 P4 N7 P3 11.97(16)
N4 P4 N7 P3 -114.14(14)
N2 P3 N7 C13 -21.5(2)
N3 P3 N7 C13 105.09(19)
N8 P3 N7 C13 -135.33(18)
N2 P3 N7 P4 150.11(13)
N3 P3 N7 P4 -83.28(15)
N8 P3 N7 P4 36.29(16)
O2 P6 N8 C19 54.9(2)
N6 P6 N8 C19 172.45(18)
N5 P6 N8 C19 -61.5(2)
O2 P6 N8 P3 -130.10(14)
N6 P6 N8 P3 -12.60(17)
N5 P6 N8 P3 113.42(15)
N2 P3 N8 C19 25.0(2)
N3 P3 N8 C19 -101.0(2)
N7 P3 N8 C19 138.98(19)
N2 P3 N8 P6 -149.83(14)
N3 P3 N8 P6 84.14(15)
N7 P3 N8 P6 -35.89(17)
N6 P4 O1 C1 63.2(2)
N4 P4 O1 C1 -170.24(18)
N7 P4 O1 C1 -51.7(2)
N6 P6 O2 C7 82.2(2)
N5 P6 O2 C7 -47.3(3)
N8 P6 O2 C7 -165.9(2)
P4 O1 C1 C2 144.75(18)
P4 O1 C1 C6 -36.6(3)
C6 C1 C2 C3 0.7(4)
O1 C1 C2 C3 179.3(2)
C1 C2 C3 C4 -0.3(4)
C2 C3 C4 C5 -0.1(4)
C3 C4 C5 C6 0.1(4)
C2 C1 C6 C5 -0.8(4)
O1 C1 C6 C5 -179.3(2)
C4 C5 C6 C1 0.3(4)
P6 O2 C7 C12 153.6(2)
P6 O2 C7 C8 -29.9(4)
C12 C7 C8 C9 -0.4(5)
O2 C7 C8 C9 -176.7(3)
C7 C8 C9 C10 1.1(6)
C8 C9 C10 C11 -1.3(6)
C9 C10 C11 C12 0.8(6)
C8 C7 C12 C11 -0.1(5)
O2 C7 C12 C11 176.4(3)
C10 C11 C12 C7 0.0(6)
P4 N7 C13 C14 116.7(2)
P3 N7 C13 C14 -71.7(3)
N7 C13 C14 C15 -173.0(2)
C13 C14 C15 C16 79.1(3)
C14 C15 C16 C17 176.7(2)
C15 C16 C17 C18 -176.5(3)
P6 N8 C19 C20 -103.0(3)
P3 N8 C19 C20 82.1(3)
N8 C19 C20 C21 176.4(3)
C19 C20 C21 C22 174.9(4)
C20 C21 C22 C23A -177.2(18)
C20 C21 C22 C23B 179.0(13)
C24A C23A C22 C21 -76.(4)
C24A C23A C22 C23B -65.(6)
C24B C23B C22 C21 174.8(15)
C24B C23B C22 C23A 5.(7)
